data_1542841
loop_
_publ_author_name
'Sanphui, Palash'
'Bolla, Geetha'
'Nangia, Ashwini'
'Chernyshev, Vladimir'

_publ_section_title
;
 Acemetacin cocrystals and salts: structure solution from powder X-ray
 data and form selection of the piperazine salt
;
_journal_issue 2
_journal_name_full IUCrJ
_journal_page_first 136
_journal_page_last 150
_journal_paper_doi 10.1107/S2052252514004229
_journal_volume 1
_journal_year 2014
_chemical_formula_moiety 'C21 H18 Cl N O6, C6 H6 N2 O'
_chemical_formula_sum 'C27 H24 Cl N3 O7'
_chemical_formula_weight 537.94
_chemical_melting_point 411
_chemical_name_common ACM-INA
_space_group_IT_number 4
_symmetry_cell_setting monoclinic
_symmetry_space_group_name_Hall 'P 2yb'
_symmetry_space_group_name_H-M 'P 1 21 1'
_atom_sites_solution_hydrogens geom
_atom_sites_solution_primary direct
_atom_sites_solution_secondary difmap
_audit_creation_method SHELXL-97
_cell_angle_alpha 90.00
_cell_angle_beta 90.663(6)
_cell_angle_gamma 90.00
_cell_formula_units_Z 2
_cell_length_a 11.8900(8)
_cell_length_b 4.9621(3)
_cell_length_c 21.4281(14)
_cell_measurement_reflns_used 2893
_cell_measurement_temperature 298(2)
_cell_measurement_theta_max 26.31
_cell_measurement_theta_min 2.84
_cell_volume 1264.16(14)
_computing_structure_refinement 'SHELXL-97 (Sheldrick, 1997)'
_computing_structure_solution 'SHELXS-97 (Sheldrick, 1990)'
_diffrn_ambient_temperature 298(2)
_diffrn_measured_fraction_theta_full 0.996
_diffrn_measured_fraction_theta_max 0.996
_diffrn_measurement_device_type 'Oxford Diffraction Xcalibur Gemini Eos CCD'
_diffrn_measurement_method '\w scans'
_diffrn_radiation_monochromator graphite
_diffrn_radiation_source 'fine-focus sealed tube'
_diffrn_radiation_type MoK\a
_diffrn_radiation_wavelength 0.71073
_diffrn_reflns_av_R_equivalents 0.0269
_diffrn_reflns_av_sigmaI/netI 0.0996
_diffrn_reflns_limit_h_max 7
_diffrn_reflns_limit_h_min -14
_diffrn_reflns_limit_k_max 6
_diffrn_reflns_limit_k_min -5
_diffrn_reflns_limit_l_max 23
_diffrn_reflns_limit_l_min -26
_diffrn_reflns_number 5380
_diffrn_reflns_theta_full 26.37
_diffrn_reflns_theta_max 26.37
_diffrn_reflns_theta_min 2.85
_diffrn_standards_number 0
_exptl_absorpt_coefficient_mu 0.204
_exptl_absorpt_correction_T_max 0.9759
_exptl_absorpt_correction_T_min 0.9451
_exptl_absorpt_correction_type multi-scan
_exptl_absorpt_process_details 'SADABS (Sheldrick, 2008)'
_exptl_crystal_colour colorless
_exptl_crystal_density_diffrn 1.413
_exptl_crystal_density_method 'not measured'
_exptl_crystal_description plate
_exptl_crystal_F_000 560
_exptl_crystal_size_max 0.28
_exptl_crystal_size_mid 0.16
_exptl_crystal_size_min 0.12
_refine_diff_density_max 0.193
_refine_diff_density_min -0.191
_refine_diff_density_rms 0.043
_refine_ls_abs_structure_details 'Flack, 1983'
_refine_ls_abs_structure_Flack 0.03(11)
_refine_ls_extinction_method none
_refine_ls_goodness_of_fit_ref 1.042
_refine_ls_hydrogen_treatment mixed
_refine_ls_matrix_type full
_refine_ls_number_parameters 357
_refine_ls_number_reflns 4397
_refine_ls_number_restraints 3
_refine_ls_restrained_S_all 1.041
_refine_ls_R_factor_all 0.1248
_refine_ls_R_factor_gt 0.0679
_refine_ls_shift/su_max 0.000
_refine_ls_shift/su_mean 0.000
_refine_ls_structure_factor_coef Fsqd
_refine_ls_weighting_details 'calc w=1/[\s^2^(Fo^2^)+(0.0166P)^2^] where P=(Fo^2^+2Fc^2^)/3'
_refine_ls_weighting_scheme calc
_refine_ls_wR_factor_gt 0.0795
_refine_ls_wR_factor_ref 0.0974
_reflns_number_gt 2600
_reflns_number_total 4397
_reflns_threshold_expression I>2\s(I)
_cod_data_source_file bi5031.cif
_cod_data_source_block ACM-INA
_cod_depositor_comments 'Adding Fobs data.'
_cod_original_sg_symbol_H-M 'P 21'
_cod_database_code 1542841
_publcif_datablock.id {61bf0902-c4bf-4da6-a11a-6907fd6792bf}

loop_
_symmetry_equiv_pos_as_xyz
'x, y, z'
'-x, y+1/2, -z'

loop_
_atom_site_label
_atom_site_type_symbol
_atom_site_fract_x
_atom_site_fract_y
_atom_site_fract_z
_atom_site_U_iso_or_equiv
_atom_site_adp_type
_atom_site_occupancy
_atom_site_symmetry_multiplicity
_atom_site_calc_flag
_atom_site_refinement_flags
Cl1 Cl 1.01946(13) 1.1790(3) 0.43340(7) 0.0841(5) Uani 1 1 d .
O3 O 0.4973(3) 0.5264(6) 0.21080(16) 0.0632(11) Uani 1 1 d .
N1 N 0.8365(3) 0.7175(7) 0.15036(16) 0.0373(9) Uani 1 1 d .
O4 O 0.3559(3) 0.7716(6) 0.17348(14) 0.0501(9) Uani 1 1 d .
O2 O 0.6710(3) 0.0240(6) -0.03012(14) 0.0521(9) Uani 1 1 d .
C19 C 0.4622(4) 0.6909(10) 0.1749(2) 0.0382(11) Uani 1 1 d .
C11 C 0.8141(4) 0.5339(8) 0.1002(2) 0.0373(11) Uani 1 1 d .
C14 C 0.7225(4) 0.1906(9) 0.0122(2) 0.0400(11) Uani 1 1 d .
O6 O 0.2459(3) 0.6649(7) 0.32570(17) 0.0633(11) Uani 1 1 d .
C8 C 0.7325(4) 0.8487(9) 0.16401(19) 0.0359(11) Uani 1 1 d .
C5 C 0.9016(4) 0.7604(8) 0.2888(2) 0.0476(13) Uani 1 1 d .
H5 H 0.8507 0.6207 0.2820 0.057 Uiso 1 1 calc R
O1 O 1.0264(3) 0.7086(8) 0.14464(16) 0.0720(11) Uani 1 1 d .
C10 C 0.6995(4) 0.5438(8) 0.0872(2) 0.0352(11) Uani 1 1 d .
C4 C 0.9559(4) 0.8745(9) 0.2387(2) 0.0386(12) Uani 1 1 d .
C15 C 0.6524(4) 0.3718(9) 0.0425(2) 0.0395(11) Uani 1 1 d .
H15 H 0.5758 0.3780 0.0332 0.047 Uiso 1 1 calc R
C7 C 0.9432(4) 0.7665(9) 0.1740(2) 0.0468(13) Uani 1 1 d .
C9 C 0.6508(4) 0.7476(8) 0.1268(2) 0.0354(11) Uani 1 1 d .
C1 C 0.9954(5) 1.0584(10) 0.3578(2) 0.0553(14) Uani 1 1 d .
C3 C 1.0322(4) 1.0790(9) 0.2497(2) 0.0487(13) Uani 1 1 d .
H3 H 1.0708 1.1538 0.2164 0.058 Uiso 1 1 calc R
C27 C 0.7217(5) 0.3105(10) 0.4520(3) 0.0619(16) Uani 1 1 d .
H27 H 0.7489 0.2135 0.4183 0.074 Uiso 1 1 calc R
C20 C 0.2852(4) 0.6510(10) 0.2200(2) 0.0530(14) Uani 1 1 d .
H20A H 0.3032 0.4612 0.2242 0.064 Uiso 1 1 calc R
H20B H 0.2069 0.6663 0.2072 0.064 Uiso 1 1 calc R
C6 C 0.9216(5) 0.8506(10) 0.3492(2) 0.0557(14) Uani 1 1 d .
H6 H 0.8856 0.7717 0.3829 0.067 Uiso 1 1 calc R
C12 C 0.8848(4) 0.3566(9) 0.0703(2) 0.0452(12) Uani 1 1 d .
H12 H 0.9614 0.3520 0.0794 0.054 Uiso 1 1 calc R
C18 C 0.5301(4) 0.8336(9) 0.1264(2) 0.0437(12) Uani 1 1 d .
H18A H 0.4974 0.7980 0.0855 0.052 Uiso 1 1 calc R
H18B H 0.5262 1.0263 0.1337 0.052 Uiso 1 1 calc R
C21 C 0.3031(5) 0.7914(11) 0.2819(2) 0.0532(15) Uani 1 1 d .
C13 C 0.8374(4) 0.1851(9) 0.0260(2) 0.0434(12) Uani 1 1 d .
H13 H 0.8833 0.0640 0.0051 0.052 Uiso 1 1 calc R
O7 O 0.6036(4) 0.8513(7) 0.36740(18) 0.0931(16) Uani 1 1 d .
C16 C 0.7412(4) -0.1492(10) -0.0660(2) 0.0548(15) Uani 1 1 d .
H16A H 0.7976 -0.0438 -0.0864 0.082 Uiso 1 1 calc R
H16B H 0.6963 -0.2418 -0.0967 0.082 Uiso 1 1 calc R
H16C H 0.7769 -0.2784 -0.0389 0.082 Uiso 1 1 calc R
C17 C 0.7208(4) 1.0728(8) 0.2103(2) 0.0494(13) Uani 1 1 d .
H17A H 0.6593 1.1871 0.1980 0.074 Uiso 1 1 calc R
H17B H 0.7890 1.1763 0.2117 0.074 Uiso 1 1 calc R
H17C H 0.7065 0.9987 0.2508 0.074 Uiso 1 1 calc R
O5 O 0.3571(4) 0.9882(8) 0.28975(17) 0.0814(14) Uani 1 1 d .
C24 C 0.6152(5) 0.6616(11) 0.4945(3) 0.0686(16) Uani 1 1 d .
H24 H 0.5697 0.8130 0.4902 0.082 Uiso 1 1 calc R
C23 C 0.6498(4) 0.5224(10) 0.4425(2) 0.0518(14) Uani 1 1 d .
N2 N 0.5866(5) 0.4210(10) 0.3381(3) 0.0724(16) Uani 1 1 d D
C25 C 0.6490(5) 0.5735(11) 0.5535(3) 0.0702(17) Uani 1 1 d .
H25 H 0.6222 0.6645 0.5883 0.084 Uiso 1 1 calc R
C2 C 1.0519(4) 1.1740(11) 0.3092(2) 0.0562(14) Uani 1 1 d .
H2 H 1.1026 1.3138 0.3162 0.067 Uiso 1 1 calc R
N3 N 0.7167(4) 0.3685(10) 0.5624(2) 0.0646(13) Uani 1 1 d .
C22 C 0.6116(5) 0.6138(11) 0.3790(3) 0.0574(15) Uani 1 1 d .
C26 C 0.7537(5) 0.2417(11) 0.5124(3) 0.0711(17) Uani 1 1 d .
H26 H 0.8037 0.0993 0.5180 0.085 Uiso 1 1 calc R
H2A H 0.554(6) 0.454(14) 0.3023(18) 0.14(3) Uiso 1 1 d D
H6A H 0.261(6) 0.734(15) 0.366(4) 0.18(4) Uiso 1 1 d .
H2B H 0.581(5) 0.248(5) 0.347(3) 0.11(2) Uiso 1 1 d D

loop_
_atom_site_aniso_label
_atom_site_aniso_U_11
_atom_site_aniso_U_22
_atom_site_aniso_U_33
_atom_site_aniso_U_23
_atom_site_aniso_U_13
_atom_site_aniso_U_12
Cl1 0.0752(11) 0.1175(11) 0.0592(9) -0.0289(10) -0.0146(8) 0.0055(11)
O3 0.043(2) 0.082(3) 0.065(2) 0.039(2) 0.010(2) 0.017(2)
N1 0.028(2) 0.044(2) 0.040(2) -0.0052(19) -0.0003(18) 0.004(2)
O4 0.033(2) 0.073(2) 0.045(2) 0.0124(16) 0.0033(17) 0.0091(18)
O2 0.055(2) 0.056(2) 0.045(2) -0.0054(18) -0.0046(19) -0.002(2)
C19 0.028(3) 0.049(3) 0.037(3) -0.002(3) -0.003(2) 0.007(3)
C11 0.029(3) 0.044(3) 0.039(3) 0.005(2) 0.003(2) 0.000(3)
C14 0.045(3) 0.042(3) 0.033(3) 0.006(2) -0.003(2) -0.003(3)
O6 0.070(3) 0.079(2) 0.041(2) -0.008(2) 0.011(2) -0.017(2)
C8 0.036(3) 0.040(2) 0.032(3) 0.002(2) 0.010(2) 0.008(2)
C5 0.044(3) 0.043(3) 0.055(3) -0.001(2) 0.002(3) -0.006(2)
O1 0.029(2) 0.117(3) 0.070(3) -0.034(2) 0.0057(19) -0.003(2)
C10 0.030(3) 0.040(3) 0.035(3) 0.010(2) -0.001(2) 0.000(2)
C4 0.030(3) 0.039(3) 0.046(3) -0.003(2) -0.005(2) 0.000(3)
C15 0.032(3) 0.048(3) 0.038(3) 0.013(2) 0.000(2) -0.001(3)
C7 0.029(3) 0.055(3) 0.056(3) -0.003(3) 0.003(3) 0.002(3)
C9 0.031(3) 0.040(3) 0.036(3) 0.010(2) 0.005(2) 0.006(2)
C1 0.052(4) 0.059(3) 0.055(4) -0.015(3) -0.010(3) 0.006(3)
C3 0.041(3) 0.050(3) 0.055(3) 0.001(2) 0.003(3) -0.001(3)
C27 0.066(4) 0.068(4) 0.052(4) -0.004(3) -0.004(3) 0.019(3)
C20 0.039(3) 0.078(4) 0.042(3) -0.005(3) 0.007(3) -0.003(3)
C6 0.058(4) 0.057(3) 0.052(4) 0.005(3) -0.004(3) 0.004(3)
C12 0.031(3) 0.056(3) 0.050(3) -0.002(3) 0.001(3) 0.006(3)
C18 0.035(3) 0.058(3) 0.039(3) 0.007(2) 0.000(2) 0.011(3)
C21 0.044(3) 0.066(4) 0.050(4) -0.006(3) 0.010(3) 0.000(3)
C13 0.044(3) 0.046(3) 0.041(3) -0.004(3) 0.008(2) 0.009(3)
O7 0.148(5) 0.044(2) 0.086(3) 0.019(2) -0.034(3) 0.005(3)
C16 0.072(4) 0.051(3) 0.042(3) -0.005(2) 0.005(3) -0.009(3)
C17 0.049(3) 0.051(3) 0.048(3) 0.001(2) -0.001(3) 0.009(3)
O5 0.102(4) 0.079(3) 0.064(3) -0.018(2) 0.020(3) -0.042(3)
C24 0.078(5) 0.067(4) 0.061(4) 0.008(3) 0.005(3) 0.016(4)
C23 0.056(4) 0.048(3) 0.052(4) 0.006(3) 0.005(3) -0.003(3)
N2 0.114(5) 0.052(3) 0.051(4) 0.007(3) -0.012(3) 0.013(3)
C25 0.074(5) 0.082(4) 0.055(4) -0.001(3) 0.016(4) 0.008(4)
C2 0.048(3) 0.057(3) 0.063(4) -0.021(3) -0.007(3) -0.003(3)
N3 0.064(4) 0.081(3) 0.049(3) 0.010(3) 0.002(3) 0.001(3)
C22 0.061(4) 0.059(4) 0.053(4) 0.007(3) 0.000(3) 0.007(3)
C26 0.077(5) 0.076(4) 0.060(4) 0.003(3) -0.007(4) 0.019(3)

loop_
_atom_type_symbol
_atom_type_description
_atom_type_scat_dispersion_real
_atom_type_scat_dispersion_imag
_atom_type_scat_source
C C 0.0033 0.0016 'International Tables Vol C Tables 4.2.6.8 and 6.1.1.4'
H H 0.0000 0.0000 'International Tables Vol C Tables 4.2.6.8 and 6.1.1.4'
N N 0.0061 0.0033 'International Tables Vol C Tables 4.2.6.8 and 6.1.1.4'
O O 0.0106 0.0060 'International Tables Vol C Tables 4.2.6.8 and 6.1.1.4'
Cl Cl 0.1484 0.1585 'International Tables Vol C Tables 4.2.6.8 and 6.1.1.4'

loop_
_geom_angle_atom_site_label_1
_geom_angle_atom_site_label_2
_geom_angle_atom_site_label_3
_geom_angle
C7 N1 C8 129.6(4)
C7 N1 C11 123.3(4)
C8 N1 C11 106.8(4)
C19 O4 C20 115.0(4)
C14 O2 C16 117.4(4)
O3 C19 O4 123.1(4)
O3 C19 C18 125.7(4)
O4 C19 C18 111.2(4)
C12 C11 C10 122.1(4)
C12 C11 N1 130.2(4)
C10 C11 N1 107.5(4)
O2 C14 C15 115.7(4)
O2 C14 C13 124.0(4)
C15 C14 C13 120.3(4)
C21 O6 H6A 113(5)
C9 C8 N1 109.2(4)
C9 C8 C17 126.6(4)
N1 C8 C17 124.1(4)
C4 C5 C6 121.1(5)
C4 C5 H5 119.5
C6 C5 H5 119.5
C11 C10 C15 120.1(4)
C11 C10 C9 107.8(4)
C15 C10 C9 132.1(4)
C3 C4 C5 118.8(4)
C3 C4 C7 118.8(4)
C5 C4 C7 122.1(4)
C14 C15 C10 118.5(4)
C14 C15 H15 120.8
C10 C15 H15 120.8
O1 C7 N1 121.2(5)
O1 C7 C4 119.5(4)
N1 C7 C4 119.1(4)
C8 C9 C10 108.5(4)
C8 C9 C18 125.6(4)
C10 C9 C18 125.9(4)
C6 C1 C2 122.2(5)
C6 C1 Cl1 118.9(4)
C2 C1 Cl1 119.0(4)
C2 C3 C4 121.0(5)
C2 C3 H3 119.5
C4 C3 H3 119.5
C23 C27 C26 119.5(5)
C23 C27 H27 120.3
C26 C27 H27 120.3
O4 C20 C21 109.8(4)
O4 C20 H20A 109.7
C21 C20 H20A 109.7
O4 C20 H20B 109.7
C21 C20 H20B 109.7
H20A C20 H20B 108.2
C1 C6 C5 118.2(5)
C1 C6 H6 120.9
C5 C6 H6 120.9
C11 C12 C13 117.6(4)
C11 C12 H12 121.2
C13 C12 H12 121.2
C9 C18 C19 112.6(4)
C9 C18 H18A 109.1
C19 C18 H18A 109.1
C9 C18 H18B 109.1
C19 C18 H18B 109.1
H18A C18 H18B 107.8
O5 C21 O6 125.0(5)
O5 C21 C20 125.4(5)
O6 C21 C20 109.6(5)
C12 C13 C14 121.4(4)
C12 C13 H13 119.3
C14 C13 H13 119.3
O2 C16 H16A 109.5
O2 C16 H16B 109.5
H16A C16 H16B 109.5
O2 C16 H16C 109.5
H16A C16 H16C 109.5
H16B C16 H16C 109.5
C8 C17 H17A 109.5
C8 C17 H17B 109.5
H17A C17 H17B 109.5
C8 C17 H17C 109.5
H17A C17 H17C 109.5
H17B C17 H17C 109.5
C23 C24 C25 119.4(5)
C23 C24 H24 120.3
C25 C24 H24 120.3
C27 C23 C24 117.2(5)
C27 C23 C22 123.3(5)
C24 C23 C22 119.5(5)
C22 N2 H2A 123(5)
C22 N2 H2B 125(4)
H2A N2 H2B 110(6)
N3 C25 C24 123.1(5)
N3 C25 H25 118.5
C24 C25 H25 118.5
C1 C2 C3 118.7(5)
C1 C2 H2 120.7
C3 C2 H2 120.7
C25 N3 C26 117.5(5)
O7 C22 N2 123.4(5)
O7 C22 C23 120.2(5)
N2 C22 C23 116.3(5)
N3 C26 C27 123.3(5)
N3 C26 H26 118.4
C27 C26 H26 118.4

loop_
_geom_bond_atom_site_label_1
_geom_bond_atom_site_label_2
_geom_bond_distance
Cl1 C1 1.747(5)
O3 C19 1.193(5)
N1 C7 1.382(5)
N1 C8 1.431(5)
N1 C11 1.432(5)
O4 C19 1.327(5)
O4 C20 1.441(5)
O2 C14 1.367(5)
O2 C16 1.429(5)
C19 C18 1.501(6)
C11 C12 1.380(6)
C11 C10 1.389(6)
C14 C15 1.393(6)
C14 C13 1.394(5)
O6 C21 1.325(6)
O6 H6A 0.95(8)
C8 C9 1.346(6)
C8 C17 1.498(5)
C5 C4 1.381(6)
C5 C6 1.387(6)
C5 H5 0.9300
O1 C7 1.213(5)
C10 C15 1.395(6)
C10 C9 1.445(5)
C4 C3 1.379(6)
C4 C7 1.493(6)
C15 H15 0.9300
C9 C18 1.498(6)
C1 C6 1.365(6)
C1 C2 1.373(6)
C3 C2 1.376(6)
C3 H3 0.9300
C27 C23 1.369(6)
C27 C26 1.386(6)
C27 H27 0.9300
C20 C21 1.510(6)
C20 H20A 0.9700
C20 H20B 0.9700
C6 H6 0.9300
C12 C13 1.389(6)
C12 H12 0.9300
C18 H18A 0.9700
C18 H18B 0.9700
C21 O5 1.179(5)
C13 H13 0.9300
O7 C22 1.208(6)
C16 H16A 0.9600
C16 H16B 0.9600
C16 H16C 0.9600
C17 H17A 0.9600
C17 H17B 0.9600
C17 H17C 0.9600
C24 C23 1.377(6)
C24 C25 1.394(7)
C24 H24 0.9300
C23 C22 1.501(7)
N2 C22 1.328(7)
N2 H2A 0.87(2)
N2 H2B 0.88(2)
C25 N3 1.309(6)
C25 H25 0.9300
C2 H2 0.9300
N3 C26 1.323(6)
C26 H26 0.9300

_cod_database_fobs_code 1542841
